data_7237878
loop_
_publ_author_name
'Yano, Yoshio'
'Ono, Toshikazu'
'Hatanaka, Sou'
'Gryko, Daniel T.'
'Hisaeda, Yoshio'

_publ_section_title
;
 Salt--cocrystal continuum for photofunction modulation:
 stimuli-responsive fluorescence color-tuning of pyridine-modified
 intramolecular charge-transfer dyes and acid complexes
;
_journal_issue 29
_journal_name_full 'Journal of Materials Chemistry C'
_journal_page_first 8847
_journal_paper_doi 10.1039/C9TC02524C
_journal_volume 7
_journal_year 2019
_chemical_formula_moiety '2(C7 H7 O3 S), C30 H26 N4, 2(C H4 O)'
_chemical_formula_sum 'C46 H48 N4 O8 S2'
_chemical_formula_weight 849.00
_space_group_crystal_system monoclinic
_space_group_IT_number 14
_space_group_name_Hall '-P 2yn'
_space_group_name_H-M_alt 'P 1 21/n 1'
_atom_sites_solution_hydrogens mixed
_atom_sites_solution_primary dual
_audit_creation_date 2019-02-01
_audit_creation_method
;
Olex2 1.2-ac3
(compiled 2017.02.24 svn.r3390 for Rigaku Oxford Diffraction, GUI svn.r5318)
;
_cell_angle_alpha 90
_cell_angle_beta 98.106(2)
_cell_angle_gamma 90
_cell_formula_units_Z 2
_cell_length_a 16.4360(4)
_cell_length_b 7.74190(10)
_cell_length_c 16.8951(4)
_cell_measurement_reflns_used 11713
_cell_measurement_temperature 123
_cell_measurement_theta_max 33.1130
_cell_measurement_theta_min 2.8750
_cell_volume 2128.35(8)
_computing_cell_refinement 'CrysAlisPro 1.171.39.34a (Rigaku OD, 2017)'
_computing_data_collection 'CrysAlisPro 1.171.39.34a (Rigaku OD, 2017)'
_computing_data_reduction 'CrysAlisPro 1.171.39.34a (Rigaku OD, 2017)'
_computing_molecular_graphics 'Olex2 (Dolomanov et al., 2009)'
_computing_publication_material 'Olex2 (Dolomanov et al., 2009)'
_computing_structure_refinement 'ShelXL (Sheldrick, 2015)'
_computing_structure_solution 'ShelXT (Sheldrick, 2015)'
_diffrn_ambient_temperature 123
_diffrn_detector 'CCD plate'
_diffrn_detector_area_resol_mean 6.827
_diffrn_detector_type CCD
_diffrn_measured_fraction_theta_full 0.999
_diffrn_measured_fraction_theta_max 0.999
_diffrn_measurement_details
;
List of Runs (angles in degrees, time in seconds):

  # Type    Start    End  Width  t~exp~   \w     \q     \k     \f   Frames
--------------------------------------------------------------------------
  1  \w    -74.00 119.00   1.00    6.92    --   30.00  54.00 150.00  193
  2  \w    -74.00 119.00   1.00    6.92    --   30.00  54.00   0.00  193
  3  \w    -74.00 119.00   1.00    6.92    --   30.00  54.00   0.00  193
  4  \w    -73.00  36.00   1.00    6.92    --   30.00  54.00  60.00  109
;
_diffrn_measurement_device 'two-circle diffractometer'
_diffrn_measurement_device_type 'XtaLAB Mini (JP)'
_diffrn_measurement_method '\w scans'
_diffrn_orient_matrix_type 'CrysAlisPro convention (1999,Acta A55,543-557)'
_diffrn_orient_matrix_UB_11 -0.0290162000
_diffrn_orient_matrix_UB_12 0.0047482000
_diffrn_orient_matrix_UB_13 0.0272356000
_diffrn_orient_matrix_UB_21 -0.0317712000
_diffrn_orient_matrix_UB_22 0.0150181000
_diffrn_orient_matrix_UB_23 -0.0322732000
_diffrn_orient_matrix_UB_31 -0.0067347000
_diffrn_orient_matrix_UB_32 -0.0903214000
_diffrn_orient_matrix_UB_33 -0.0040110000
_diffrn_radiation_monochromator graphite
_diffrn_radiation_probe x-ray
_diffrn_radiation_type MoK\a
_diffrn_radiation_wavelength 0.71073
_diffrn_reflns_av_R_equivalents 0.0254
_diffrn_reflns_av_unetI/netI 0.0155
_diffrn_reflns_Laue_measured_fraction_full 0.999
_diffrn_reflns_Laue_measured_fraction_max 0.999
_diffrn_reflns_limit_h_max 20
_diffrn_reflns_limit_h_min -20
_diffrn_reflns_limit_k_max 9
_diffrn_reflns_limit_k_min -9
_diffrn_reflns_limit_l_max 21
_diffrn_reflns_limit_l_min -21
_diffrn_reflns_number 25342
_diffrn_reflns_point_group_measured_fraction_full 0.999
_diffrn_reflns_point_group_measured_fraction_max 0.999
_diffrn_reflns_theta_full 25.242
_diffrn_reflns_theta_max 26.370
_diffrn_reflns_theta_min 2.899
_diffrn_source 'fine-focus sealed X-ray tube'
_diffrn_source_type 'Rigaku (Mo) X-ray Source'
_exptl_absorpt_coefficient_mu 0.184
_exptl_absorpt_correction_T_max 1.00000
_exptl_absorpt_correction_T_min 0.92919
_exptl_absorpt_correction_type multi-scan
_exptl_absorpt_process_details
;
CrysAlisPro 1.171.39.34a (Rigaku Oxford Diffraction, 2017)
Empirical absorption correction using spherical harmonics,
 implemented in SCALE3 ABSPACK scaling algorithm.
;
_exptl_crystal_colour yellow
_exptl_crystal_colour_primary yellow
_exptl_crystal_density_diffrn 1.325
_exptl_crystal_description block
_exptl_crystal_F_000 896
_exptl_crystal_size_max 0.55
_exptl_crystal_size_mid 0.35
_exptl_crystal_size_min 0.35
_refine_diff_density_max 0.336
_refine_diff_density_min -0.356
_refine_diff_density_rms 0.048
_refine_ls_extinction_method none
_refine_ls_goodness_of_fit_ref 0.913
_refine_ls_hydrogen_treatment mixed
_refine_ls_matrix_type full
_refine_ls_number_parameters 279
_refine_ls_number_reflns 4353
_refine_ls_number_restraints 0
_refine_ls_restrained_S_all 0.913
_refine_ls_R_factor_all 0.0441
_refine_ls_R_factor_gt 0.0381
_refine_ls_shift/su_max 0.001
_refine_ls_shift/su_mean 0.000
_refine_ls_structure_factor_coef Fsqd
_refine_ls_weighting_details 'w=1/[\s^2^(Fo^2^)+(0.0770P)^2^+1.6640P] where P=(Fo^2^+2Fc^2^)/3'
_refine_ls_weighting_scheme calc
_refine_ls_wR_factor_gt 0.1092
_refine_ls_wR_factor_ref 0.1184
_reflns_Friedel_coverage 0.000
_reflns_number_gt 3850
_reflns_number_total 4353
_reflns_threshold_expression 'I > 2\s(I)'
_cod_data_source_file c9tc02524c19.cif
_cod_data_source_block yano093
_cod_database_code 7237878
_shelx_shelxl_version_number 2017/1
_chemical_oxdiff_formula 'C H N O S'
_chemical_oxdiff_usercomment 'm-PyPP-TsOH-CH3OHl at 123 K'
_shelx_space_group_comment
;
The symmetry employed for this shelxl refinement is uniquely defined
by the following loop, which should always be used as a source of
symmetry information in preference to the above space-group names.
They are only intended as comments.
;
_diffrn_oxdiff_ac3_digest_frames
;
0107383550b52138d0058f1937ef47e26f00688557d
;
_reflns_odcompleteness_completeness 99.87
_reflns_odcompleteness_iscentric 1
_reflns_odcompleteness_theta 26.32
_olex2_refinement_description
;
1. Fixed Uiso
 At 1.2 times of:
  All C(H) groups
 At 1.5 times of:
  All C(H,H,H) groups, All O(H) groups
2.a Aromatic/amide H refined with riding coordinates:
 C3(H3), C12(H12), C6A(H6A), C15(H15), C14(H14), C13(H13), C5A(H5A), C9(H9),
 C2A(H2A), C8(H8), C5(H5), C3A(H3A), C6(H6)
2.b Idealised Me refined as rotating group:
 C10(H10A,H10B,H10C), C7A(H7AA,H7AB,H7AC), C1B(H1BA,H1BB,H1BC)
2.c Idealised tetrahedral OH refined as rotating group:
 O1B(H1B)
;
_olex2_submission_special_instructions 'No special instructions were received'
_oxdiff_exptl_absorpt_empirical_details
;
Empirical correction (ABSPACK) includes:
- Absorption correction using spherical harmonics
- Frame scaling
;
_oxdiff_exptl_absorpt_empirical_full_max 1.121
_oxdiff_exptl_absorpt_empirical_full_min 0.931

loop_
_space_group_symop_operation_xyz
'x, y, z'
'-x+1/2, y+1/2, -z+1/2'
'-x, -y, -z'
'x-1/2, -y-1/2, z-1/2'

loop_
_atom_site_label
_atom_site_type_symbol
_atom_site_fract_x
_atom_site_fract_y
_atom_site_fract_z
_atom_site_U_iso_or_equiv
_atom_site_adp_type
_atom_site_occupancy
_atom_site_site_symmetry_order
_atom_site_calc_flag
_atom_site_refinement_flags_posn
S1A S 0.84085(2) 0.66324(5) 0.68339(2) 0.02284(13) Uani 1 1 d .
O3A O 0.77888(7) 0.71456(15) 0.73338(7) 0.0286(3) Uani 1 1 d .
O1A O 0.80252(8) 0.57457(15) 0.61179(7) 0.0339(3) Uani 1 1 d .
O2A O 0.90949(7) 0.57133(16) 0.72685(8) 0.0370(3) Uani 1 1 d .
N1 N 0.44868(7) 0.14648(16) 0.55239(8) 0.0202(3) Uani 1 1 d .
N2 N 0.62598(8) 0.60990(17) 0.67055(8) 0.0233(3) Uani 1 1 d .
O1B O 0.71870(8) 0.4067(2) 0.48375(8) 0.0446(4) Uani 1 1 d .
H1B H 0.744168 0.471650 0.518619 0.067 Uiso 1 1 calc GR
C3 C 0.58294(9) 0.14161(19) 0.53072(9) 0.0202(3) Uani 1 1 d .
H3 H 0.639078 0.171047 0.530923 0.024 Uiso 1 1 calc R
C12 C 0.61382(9) 0.45202(19) 0.63857(8) 0.0208(3) Uani 1 1 d .
H12 H 0.658914 0.375145 0.638854 0.025 Uiso 1 1 calc R
C2 C 0.52485(8) 0.23069(19) 0.56688(8) 0.0190(3) Uani 1 1 d .
C11 C 0.53542(9) 0.40012(19) 0.60494(8) 0.0187(3) Uani 1 1 d .
C6A C 0.83468(10) 1.0070(2) 0.64257(9) 0.0257(3) Uani 1 1 d .
H6A H 0.780288 1.006400 0.655547 0.031 Uiso 1 1 calc R
C1 C 0.45938(8) 0.00237(19) 0.50651(9) 0.0194(3) Uani 1 1 d .
C15 C 0.47110(9) 0.5196(2) 0.60645(9) 0.0216(3) Uani 1 1 d .
H15 H 0.416946 0.490435 0.582803 0.026 Uiso 1 1 calc R
C4 C 0.38087(9) 0.16477(18) 0.59608(9) 0.0208(3) Uani 1 1 d .
C1A C 0.88156(9) 0.85715(19) 0.65015(9) 0.0212(3) Uani 1 1 d .
C14 C 0.48641(10) 0.6794(2) 0.64223(9) 0.0247(3) Uani 1 1 d .
H14 H 0.442538 0.758272 0.644669 0.030 Uiso 1 1 calc R
C13 C 0.56536(10) 0.7240(2) 0.67430(9) 0.0256(3) Uani 1 1 d .
H13 H 0.576610 0.833614 0.698648 0.031 Uiso 1 1 calc R
C5A C 0.86773(11) 1.1576(2) 0.61593(11) 0.0303(4) Uani 1 1 d .
H5A H 0.835779 1.260280 0.611309 0.036 Uiso 1 1 calc R
C9 C 0.39372(10) 0.1849(2) 0.67843(10) 0.0265(3) Uani 1 1 d .
H9 H 0.447849 0.184872 0.706912 0.032 Uiso 1 1 calc R
C2A C 0.96055(10) 0.8579(2) 0.63023(11) 0.0296(4) Uani 1 1 d .
H2A H 0.992781 0.755561 0.635631 0.036 Uiso 1 1 calc R
C4A C 0.94727(12) 1.1604(2) 0.59582(11) 0.0319(4) Uani 1 1 d .
C8 C 0.32621(11) 0.2051(2) 0.71866(10) 0.0327(4) Uani 1 1 d .
H8 H 0.334967 0.223227 0.774830 0.039 Uiso 1 1 calc R
C7 C 0.24613(11) 0.1995(2) 0.67890(12) 0.0335(4) Uani 1 1 d .
C5 C 0.30135(10) 0.1589(2) 0.55492(11) 0.0300(4) Uani 1 1 d .
H5 H 0.292604 0.144249 0.498528 0.036 Uiso 1 1 calc R
C3A C 0.99237(11) 1.0087(2) 0.60237(11) 0.0347(4) Uani 1 1 d .
H3A H 1.046014 1.007770 0.587534 0.042 Uiso 1 1 calc R
C6 C 0.23511(10) 0.1744(3) 0.59676(12) 0.0352(4) Uani 1 1 d .
H6 H 0.180925 0.167759 0.568620 0.042 Uiso 1 1 calc R
C10 C 0.17327(12) 0.2205(3) 0.72407(14) 0.0481(5) Uani 1 1 d .
H10A H 0.163870 0.112215 0.751405 0.072 Uiso 1 1 calc GR
H10B H 0.124243 0.249699 0.686415 0.072 Uiso 1 1 calc GR
H10C H 0.184609 0.313250 0.763572 0.072 Uiso 1 1 calc GR
C7A C 0.98254(14) 1.3268(3) 0.56831(15) 0.0473(5) Uani 1 1 d .
H7AA H 0.939859 1.389163 0.533191 0.071 Uiso 1 1 calc GR
H7AB H 1.028437 1.300393 0.539044 0.071 Uiso 1 1 calc GR
H7AC H 1.002186 1.398515 0.614887 0.071 Uiso 1 1 calc GR
C1B C 0.77163(18) 0.3535(4) 0.43054(14) 0.0640(7) Uani 1 1 d .
H1BA H 0.745745 0.260270 0.396727 0.096 Uiso 1 1 calc GR
H1BB H 0.823198 0.311887 0.460722 0.096 Uiso 1 1 calc GR
H1BC H 0.783060 0.451219 0.396894 0.096 Uiso 1 1 calc GR
H2 H 0.6809(15) 0.639(3) 0.6930(13) 0.044(6) Uiso 1 1 d .

loop_
_atom_site_aniso_label
_atom_site_aniso_U_11
_atom_site_aniso_U_22
_atom_site_aniso_U_33
_atom_site_aniso_U_23
_atom_site_aniso_U_13
_atom_site_aniso_U_12
S1A 0.0249(2) 0.0171(2) 0.0249(2) 0.00228(13) -0.00190(15) -0.00281(13)
O3A 0.0283(6) 0.0288(6) 0.0290(6) -0.0030(5) 0.0045(5) -0.0111(5)
O1A 0.0412(7) 0.0243(6) 0.0341(6) -0.0093(5) -0.0018(5) -0.0036(5)
O2A 0.0302(6) 0.0287(6) 0.0491(8) 0.0186(6) -0.0053(6) -0.0021(5)
N1 0.0168(6) 0.0189(6) 0.0248(6) -0.0059(5) 0.0028(5) -0.0031(5)
N2 0.0249(7) 0.0217(6) 0.0221(6) -0.0024(5) -0.0005(5) -0.0067(5)
O1B 0.0351(7) 0.0557(9) 0.0410(8) -0.0053(7) -0.0019(6) -0.0133(6)
C3 0.0171(7) 0.0199(7) 0.0231(7) -0.0025(6) 0.0012(5) -0.0028(5)
C12 0.0225(7) 0.0198(7) 0.0195(7) -0.0008(6) 0.0011(5) -0.0022(6)
C2 0.0174(6) 0.0185(7) 0.0204(7) -0.0016(6) 0.0005(5) -0.0032(5)
C11 0.0209(7) 0.0182(7) 0.0167(6) -0.0002(5) 0.0016(5) -0.0028(5)
C6A 0.0304(8) 0.0213(7) 0.0258(8) 0.0016(6) 0.0058(6) 0.0031(6)
C1 0.0178(7) 0.0189(7) 0.0213(7) -0.0020(6) 0.0020(5) -0.0014(5)
C15 0.0206(7) 0.0221(7) 0.0220(7) 0.0001(6) 0.0027(5) -0.0022(6)
C4 0.0180(7) 0.0177(7) 0.0272(8) -0.0026(6) 0.0054(6) -0.0015(5)
C1A 0.0262(7) 0.0180(7) 0.0188(7) 0.0009(5) 0.0012(6) -0.0013(6)
C14 0.0285(8) 0.0205(7) 0.0262(8) -0.0011(6) 0.0073(6) 0.0021(6)
C13 0.0341(8) 0.0186(7) 0.0243(7) -0.0036(6) 0.0051(6) -0.0041(6)
C5A 0.0391(9) 0.0188(8) 0.0339(9) 0.0039(6) 0.0083(7) 0.0055(7)
C9 0.0237(7) 0.0290(8) 0.0265(8) 0.0020(6) 0.0029(6) -0.0023(6)
C2A 0.0288(8) 0.0221(8) 0.0384(9) 0.0048(7) 0.0067(7) 0.0038(6)
C4A 0.0413(10) 0.0215(8) 0.0338(9) 0.0061(7) 0.0085(7) -0.0025(7)
C8 0.0349(9) 0.0381(9) 0.0272(8) -0.0008(7) 0.0113(7) -0.0038(7)
C7 0.0273(8) 0.0315(9) 0.0444(10) -0.0033(8) 0.0147(7) -0.0030(7)
C5 0.0227(8) 0.0356(9) 0.0311(9) -0.0069(7) 0.0021(7) -0.0016(7)
C3A 0.0293(8) 0.0308(9) 0.0456(10) 0.0071(8) 0.0113(7) -0.0006(7)
C6 0.0194(8) 0.0432(10) 0.0431(10) -0.0071(8) 0.0048(7) -0.0025(7)
C10 0.0335(10) 0.0627(14) 0.0521(12) -0.0080(11) 0.0203(9) -0.0025(9)
C7A 0.0522(12) 0.0293(10) 0.0628(14) 0.0151(9) 0.0165(10) -0.0047(8)
C1B 0.0712(16) 0.0848(19) 0.0365(11) -0.0068(12) 0.0091(11) -0.0042(14)

loop_
_atom_type_symbol
_atom_type_description
_atom_type_scat_dispersion_real
_atom_type_scat_dispersion_imag
_atom_type_scat_source
C C 0.0033 0.0016 'International Tables Vol C Tables 4.2.6.8 and 6.1.1.4'
H H 0.0000 0.0000 'International Tables Vol C Tables 4.2.6.8 and 6.1.1.4'
N N 0.0061 0.0033 'International Tables Vol C Tables 4.2.6.8 and 6.1.1.4'
O O 0.0106 0.0060 'International Tables Vol C Tables 4.2.6.8 and 6.1.1.4'
S S 0.1246 0.1234 'International Tables Vol C Tables 4.2.6.8 and 6.1.1.4'

loop_
_geom_angle_atom_site_label_1
_geom_angle_atom_site_label_2
_geom_angle_atom_site_label_3
_geom_angle
_geom_angle_site_symmetry_1
_geom_angle_site_symmetry_3
O3A S1A C1A 106.12(7) . .
O1A S1A O3A 110.62(7) . .
O1A S1A C1A 106.00(7) . .
O2A S1A O3A 113.38(8) . .
O2A S1A O1A 113.96(8) . .
O2A S1A C1A 106.05(7) . .
C2 N1 C4 127.33(12) . .
C1 N1 C2 106.96(12) . .
C1 N1 C4 122.66(12) . .
C12 N2 H2 117.1(14) . .
C13 N2 C12 123.43(14) . .
C13 N2 H2 119.4(14) . .
C1B O1B H1B 109.5 . .
C2 C3 H3 127.4 . .
C2 C3 C1 105.18(12) . 3_656
C1 C3 H3 127.4 3_656 .
N2 C12 H12 119.8 . .
N2 C12 C11 120.30(14) . .
C11 C12 H12 119.8 . .
N1 C2 C11 122.84(13) . .
C3 C2 N1 110.18(12) . .
C3 C2 C11 126.43(13) . .
C12 C11 C2 119.00(13) . .
C12 C11 C15 117.21(13) . .
C15 C11 C2 123.72(13) . .
C1A C6A H6A 120.2 . .
C5A C6A H6A 120.2 . .
C5A C6A C1A 119.62(15) . .
N1 C1 C3 142.32(13) . 3_656
N1 C1 C1 108.19(16) . 3_656
C1 C1 C3 109.48(16) 3_656 3_656
C11 C15 H15 119.9 . .
C14 C15 C11 120.30(14) . .
C14 C15 H15 119.9 . .
C9 C4 N1 120.69(13) . .
C9 C4 C5 120.30(14) . .
C5 C4 N1 119.00(14) . .
C6A C1A S1A 120.60(12) . .
C2A C1A S1A 119.34(12) . .
C2A C1A C6A 120.05(14) . .
C15 C14 H14 120.1 . .
C13 C14 C15 119.90(15) . .
C13 C14 H14 120.1 . .
N2 C13 C14 118.82(14) . .
N2 C13 H13 120.6 . .
C14 C13 H13 120.6 . .
C6A C5A H5A 119.5 . .
C6A C5A C4A 120.96(15) . .
C4A C5A H5A 119.5 . .
C4 C9 H9 120.5 . .
C4 C9 C8 118.99(15) . .
C8 C9 H9 120.5 . .
C1A C2A H2A 120.1 . .
C1A C2A C3A 119.74(15) . .
C3A C2A H2A 120.1 . .
C5A C4A C7A 120.03(16) . .
C3A C4A C5A 118.45(15) . .
C3A C4A C7A 121.52(17) . .
C9 C8 H8 119.1 . .
C9 C8 C7 121.78(16) . .
C7 C8 H8 119.1 . .
C8 C7 C10 120.93(17) . .
C6 C7 C8 117.92(15) . .
C6 C7 C10 121.15(17) . .
C4 C5 H5 120.2 . .
C6 C5 C4 119.51(16) . .
C6 C5 H5 120.2 . .
C2A C3A H3A 119.4 . .
C4A C3A C2A 121.15(16) . .
C4A C3A H3A 119.4 . .
C7 C6 H6 119.3 . .
C5 C6 C7 121.45(16) . .
C5 C6 H6 119.3 . .
C7 C10 H10A 109.5 . .
C7 C10 H10B 109.5 . .
C7 C10 H10C 109.5 . .
H10A C10 H10B 109.5 . .
H10A C10 H10C 109.5 . .
H10B C10 H10C 109.5 . .
C4A C7A H7AA 109.5 . .
C4A C7A H7AB 109.5 . .
C4A C7A H7AC 109.5 . .
H7AA C7A H7AB 109.5 . .
H7AA C7A H7AC 109.5 . .
H7AB C7A H7AC 109.5 . .
O1B C1B H1BA 109.5 . .
O1B C1B H1BB 109.5 . .
O1B C1B H1BC 109.5 . .
H1BA C1B H1BB 109.5 . .
H1BA C1B H1BC 109.5 . .
H1BB C1B H1BC 109.5 . .

loop_
_geom_bond_atom_site_label_1
_geom_bond_atom_site_label_2
_geom_bond_distance
_geom_bond_site_symmetry_2
S1A O3A 1.4668(12) .
S1A O1A 1.4548(12) .
S1A O2A 1.4439(12) .
S1A C1A 1.7671(15) .
N1 C2 1.4021(18) .
N1 C1 1.3839(19) .
N1 C4 1.4279(18) .
N2 C12 1.340(2) .
N2 C13 1.340(2) .
N2 H2 0.96(2) .
O1B H1B 0.8400 .
O1B C1B 1.398(3) .
C3 H3 0.9500 .
C3 C2 1.387(2) .
C3 C1 1.414(2) 3_656
C12 H12 0.9500 .
C12 C11 1.392(2) .
C2 C11 1.460(2) .
C11 C15 1.408(2) .
C6A H6A 0.9500 .
C6A C1A 1.388(2) .
C6A C5A 1.388(2) .
C1 C1 1.384(3) 3_656
C15 H15 0.9500 .
C15 C14 1.385(2) .
C4 C9 1.386(2) .
C4 C5 1.392(2) .
C1A C2A 1.386(2) .
C14 H14 0.9500 .
C14 C13 1.378(2) .
C13 H13 0.9500 .
C5A H5A 0.9500 .
C5A C4A 1.397(3) .
C9 H9 0.9500 .
C9 C8 1.389(2) .
C2A H2A 0.9500 .
C2A C3A 1.388(2) .
C4A C3A 1.385(2) .
C4A C7A 1.512(2) .
C8 H8 0.9500 .
C8 C7 1.392(3) .
C7 C6 1.388(3) .
C7 C10 1.517(2) .
C5 H5 0.9500 .
C5 C6 1.384(2) .
C3A H3A 0.9500 .
C6 H6 0.9500 .
C10 H10A 0.9800 .
C10 H10B 0.9800 .
C10 H10C 0.9800 .
C7A H7AA 0.9800 .
C7A H7AB 0.9800 .
C7A H7AC 0.9800 .
C1B H1BA 0.9800 .
C1B H1BB 0.9800 .
C1B H1BC 0.9800 .
